data_7124374
loop_
_publ_author_name
'Soltani, Mohammad'
'Mash, Brandon L.'
'Henseler, Julian'
'Badri, Sharhzad'
'Zeller, Matthias'
'Salter, E. Alan'
'Wierzbicki, Andrzej'
'Stenson, Alexandra C.'
'Davis, James H.'

_publ_section_title
;
 Unorthodox crystalline drug salts via the reaction of amine-containing
 drugs with CO2
;
_journal_name_full 'Chemical Communications'
_journal_paper_doi 10.1039/C9CC06429J
_journal_year 2019
_chemical_formula_moiety '2(C21 H22 N O2), 2(C20 H24 N), H2 O'
_chemical_formula_sum 'C82 H94 N4 O5'
_chemical_formula_weight 1215.61
_space_group_crystal_system triclinic
_space_group_IT_number 2
_space_group_name_Hall '-P 1'
_space_group_name_H-M_alt 'P -1'
_symmetry_space_group_name_Hall '-P 1'
_symmetry_space_group_name_H-M 'P -1'
_atom_sites_solution_hydrogens mixed
_atom_sites_solution_primary direct
_atom_sites_solution_secondary difmap
_audit_creation_method SHELXL-2018/3
_audit_update_record
;
2019-08-15 deposited with the CCDC.    2019-10-17 downloaded from the CCDC.
;
_cell_angle_alpha 84.2353(14)
_cell_angle_beta 78.5292(13)
_cell_angle_gamma 85.5819(13)
_cell_formula_units_Z 1
_cell_length_a 8.9101(4)
_cell_length_b 11.0141(5)
_cell_length_c 17.3483(8)
_cell_measurement_reflns_used 9970
_cell_measurement_temperature 150(2)
_cell_measurement_theta_max 80.1924
_cell_measurement_theta_min 2.6088
_cell_volume 1657.22(13)
_computing_cell_refinement 'SAINT V8.38A (Bruker, 2016)'
_computing_data_collection 'Apex3 v2018.7-2 (Bruker, 2017)'
_computing_data_reduction 'SAINT V8.38A (Bruker, 2016)'
_computing_structure_refinement
;  
SHELXL-2018/3 (Sheldrick, 2015, 2018), 
SHELXLE Rev946 (H\"ubschle et al., 2011)
;
_computing_structure_solution 'SHELXS-97 (Sheldrick, 2008)'
_diffrn_ambient_temperature 150(2)
_diffrn_detector_area_resol_mean 7.4074
_diffrn_measured_fraction_theta_full 0.993
_diffrn_measured_fraction_theta_max 0.931
_diffrn_measurement_device_type
;
Bruker AXS D8 Quest CMOS diffractometer with PhotonII charge-integrating pixel 
array detector (CPAD)
;
_diffrn_measurement_method 'omega and phi scans'
_diffrn_radiation_monochromator 'laterally graded multilayer (Goebel) mirror'
_diffrn_radiation_type CuK\a
_diffrn_radiation_wavelength 1.54178
_diffrn_reflns_av_R_equivalents 0.0343
_diffrn_reflns_av_unetI/netI 0.0321
_diffrn_reflns_Laue_measured_fraction_full 0.993
_diffrn_reflns_Laue_measured_fraction_max 0.931
_diffrn_reflns_limit_h_max 9
_diffrn_reflns_limit_h_min -11
_diffrn_reflns_limit_k_max 13
_diffrn_reflns_limit_k_min -14
_diffrn_reflns_limit_l_max 20
_diffrn_reflns_limit_l_min -21
_diffrn_reflns_number 22153
_diffrn_reflns_point_group_measured_fraction_full 0.993
_diffrn_reflns_point_group_measured_fraction_max 0.931
_diffrn_reflns_theta_full 67.679
_diffrn_reflns_theta_max 80.576
_diffrn_reflns_theta_min 2.609
_diffrn_source 'I-mu-S microsource X-ray tube'
_diffrn_source_current '1.0 mA'
_diffrn_source_voltage '50 kV'
_exptl_absorpt_coefficient_mu 0.582
_exptl_absorpt_correction_T_max 0.7543
_exptl_absorpt_correction_T_min 0.6582
_exptl_absorpt_correction_type multi-scan
_exptl_absorpt_process_details
;
 SADABS 2016/2: Krause, L., Herbst-Irmer, R., Sheldrick G.M. & Stalke D.,
 J. Appl. Cryst. 48 (2015) 3-10
;
_exptl_crystal_colour colourless
_exptl_crystal_density_diffrn 1.218
_exptl_crystal_description block
_exptl_crystal_F_000 654
_exptl_crystal_size_max 0.22
_exptl_crystal_size_mid 0.19
_exptl_crystal_size_min 0.14
_refine_diff_density_max 0.274
_refine_diff_density_min -0.192
_refine_diff_density_rms 0.039
_refine_ls_extinction_coef 0.0054(7)
_refine_ls_extinction_expression Fc^*^=kFc[1+0.001xFc^2^\l^3^/sin(2\q)]^-1/4^
_refine_ls_extinction_method 'SHELXL-2018/3 (Sheldrick 2018)'
_refine_ls_goodness_of_fit_ref 1.104
_refine_ls_hydrogen_treatment mixed
_refine_ls_matrix_type full
_refine_ls_number_parameters 424
_refine_ls_number_reflns 6778
_refine_ls_number_restraints 2
_refine_ls_restrained_S_all 1.104
_refine_ls_R_factor_all 0.0451
_refine_ls_R_factor_gt 0.0420
_refine_ls_shift/su_max 0.000
_refine_ls_shift/su_mean 0.000
_refine_ls_structure_factor_coef Fsqd
_refine_ls_weighting_details 'w=1/[\s^2^(Fo^2^)+(0.0449P)^2^+0.6118P] where P=(Fo^2^+2Fc^2^)/3'
_refine_ls_weighting_scheme calc
_refine_ls_wR_factor_gt 0.1114
_refine_ls_wR_factor_ref 0.1139
_reflns_Friedel_coverage 0.000
_reflns_number_gt 6205
_reflns_number_total 6778
_reflns_threshold_expression 'I > 2\s(I)'
_cod_data_source_file c9cc06429j2.cif
_cod_data_source_block MaproptileneCarbamate
_cod_database_code 7124374
_shelx_shelxl_version_number 2018/3
_shelx_space_group_comment
;
The symmetry employed for this shelxl refinement is uniquely defined
by the following loop, which should always be used as a source of
symmetry information in preference to the above space-group names.
They are only intended as comments.
;

loop_
_space_group_symop_operation_xyz
'x, y, z'
'-x, -y, -z'

loop_
_atom_site_label
_atom_site_type_symbol
_atom_site_fract_x
_atom_site_fract_y
_atom_site_fract_z
_atom_site_U_iso_or_equiv
_atom_site_adp_type
_atom_site_occupancy
_atom_site_site_symmetry_order
_atom_site_calc_flag
_atom_site_refinement_flags_posn
_atom_site_refinement_flags_adp
_atom_site_refinement_flags_occupancy
_atom_site_disorder_assembly
_atom_site_disorder_group
O1 O 0.26600(11) 0.37976(9) 0.02212(6) 0.0353(2) Uani 1 1 d . . . . .
O2 O 0.04141(11) 0.29650(10) 0.03071(6) 0.0340(2) Uani 1 1 d . . . . .
O3 O 0.5579(3) 0.4313(2) 0.04763(14) 0.0412(5) Uani 0.5 1 d D . P A -1
H3A H 0.594(5) 0.498(3) 0.026(2) 0.062 Uiso 0.5 1 d D U P B -1
H3B H 0.471(3) 0.424(4) 0.035(3) 0.062 Uiso 0.5 1 d D U P C -1
N1 N 0.09213(12) 0.57637(9) 0.07779(6) 0.0222(2) Uani 1 1 d . . . . .
H1A H 0.048674 0.613954 0.037754 0.027 Uiso 1 1 calc R U . . .
H1AB H 0.150477 0.510177 0.059178 0.027 Uiso 1 1 calc R U . . .
N2 N 0.25584(13) 0.17380(10) 0.03149(6) 0.0265(2) Uani 1 1 d . . . . .
C1 C 0.62936(13) 0.72345(11) 0.23748(7) 0.0198(2) Uani 1 1 d . . . . .
C2 C 0.68647(14) 0.81456(11) 0.18008(7) 0.0233(3) Uani 1 1 d . . . . .
H2 H 0.638099 0.836165 0.136124 0.028 Uiso 1 1 calc R U . . .
C3 C 0.81491(15) 0.87411(12) 0.18723(8) 0.0272(3) Uani 1 1 d . . . . .
H3 H 0.852438 0.937577 0.148600 0.033 Uiso 1 1 calc R U . . .
C4 C 0.88816(15) 0.84152(12) 0.25014(8) 0.0278(3) Uani 1 1 d . . . . .
H4 H 0.975171 0.882933 0.254813 0.033 Uiso 1 1 calc R U . . .
C5 C 0.83413(14) 0.74782(12) 0.30668(8) 0.0251(3) Uani 1 1 d . . . . .
H5 H 0.885805 0.723813 0.349173 0.030 Uiso 1 1 calc R U . . .
C6 C 0.70517(13) 0.68996(11) 0.30071(7) 0.0207(2) Uani 1 1 d . . . . .
C7 C 0.63152(14) 0.58891(11) 0.35815(7) 0.0223(3) Uani 1 1 d . . . . .
H7 H 0.685174 0.568935 0.403688 0.027 Uiso 1 1 calc R U . . .
C8 C 0.46580(14) 0.63234(11) 0.38445(7) 0.0219(3) Uani 1 1 d . . . . .
C9 C 0.39180(15) 0.64123(12) 0.46219(7) 0.0258(3) Uani 1 1 d . . . . .
H9 H 0.444278 0.615525 0.504157 0.031 Uiso 1 1 calc R U . . .
C10 C 0.24083(15) 0.68783(13) 0.47829(8) 0.0291(3) Uani 1 1 d . . . . .
H10 H 0.189007 0.692839 0.531410 0.035 Uiso 1 1 calc R U . . .
C11 C 0.16553(15) 0.72715(13) 0.41664(8) 0.0286(3) Uani 1 1 d . . . . .
H11 H 0.063112 0.761218 0.427764 0.034 Uiso 1 1 calc R U . . .
C12 C 0.23918(14) 0.71700(12) 0.33849(8) 0.0242(3) Uani 1 1 d . . . . .
H12 H 0.186823 0.743610 0.296603 0.029 Uiso 1 1 calc R U . . .
C13 C 0.38919(14) 0.66790(11) 0.32207(7) 0.0203(2) Uani 1 1 d . . . . .
C14 C 0.63230(15) 0.47711(11) 0.31031(7) 0.0246(3) Uani 1 1 d . . . . .
H14A H 0.739336 0.448183 0.289585 0.030 Uiso 1 1 calc R U . . .
H14B H 0.580714 0.409580 0.345050 0.030 Uiso 1 1 calc R U . . .
C15 C 0.54811(14) 0.51395(11) 0.24136(7) 0.0221(3) Uani 1 1 d . . . . .
H15A H 0.460427 0.461819 0.246280 0.027 Uiso 1 1 calc R U . . .
H15B H 0.618846 0.500155 0.190861 0.027 Uiso 1 1 calc R U . . .
C16 C 0.48813(13) 0.65160(11) 0.24037(7) 0.0197(2) Uani 1 1 d . . . . .
C17 C 0.40742(14) 0.68886(11) 0.17096(7) 0.0226(3) Uani 1 1 d . . . . .
H17A H 0.485783 0.691826 0.121677 0.027 Uiso 1 1 calc R U . . .
H17B H 0.360127 0.772606 0.176681 0.027 Uiso 1 1 calc R U . . .
C18 C 0.28283(14) 0.60512(11) 0.16207(7) 0.0229(3) Uani 1 1 d . . . . .
H18A H 0.331025 0.524938 0.146562 0.028 Uiso 1 1 calc R U . . .
H18B H 0.211543 0.591346 0.213315 0.028 Uiso 1 1 calc R U . . .
C19 C 0.19415(14) 0.66232(11) 0.10005(7) 0.0242(3) Uani 1 1 d . . . . .
H19A H 0.131221 0.734488 0.120436 0.029 Uiso 1 1 calc R U . . .
H19B H 0.267745 0.691050 0.052281 0.029 Uiso 1 1 calc R U . . .
C20 C -0.03126(15) 0.53357(13) 0.14284(8) 0.0295(3) Uani 1 1 d . . . . .
H20A H -0.090531 0.604224 0.165960 0.044 Uiso 1 1 calc R U . . .
H20B H 0.013989 0.483738 0.183414 0.044 Uiso 1 1 calc R U . . .
H20C H -0.099056 0.484384 0.122294 0.044 Uiso 1 1 calc R U . . .
C21 C 0.58673(15) 0.16407(11) 0.26546(7) 0.0236(3) Uani 1 1 d . . . . .
C22 C 0.70392(16) 0.20219(12) 0.20447(8) 0.0289(3) Uani 1 1 d . . . . .
H22 H 0.682520 0.228148 0.153675 0.035 Uiso 1 1 calc R U . . .
C23 C 0.85300(17) 0.20236(13) 0.21781(10) 0.0364(3) Uani 1 1 d . . . . .
H23 H 0.932988 0.228597 0.175955 0.044 Uiso 1 1 calc R U . . .
C24 C 0.88553(17) 0.16457(14) 0.29162(10) 0.0378(3) Uani 1 1 d . . . . .
H24 H 0.987936 0.162902 0.299894 0.045 Uiso 1 1 calc R U . . .
C25 C 0.76831(17) 0.12913(13) 0.35350(9) 0.0335(3) Uani 1 1 d . . . . .
H25 H 0.790072 0.104193 0.404352 0.040 Uiso 1 1 calc R U . . .
C26 C 0.61935(16) 0.13027(11) 0.34078(8) 0.0265(3) Uani 1 1 d . . . . .
C27 C 0.48083(16) 0.09844(12) 0.40268(8) 0.0283(3) Uani 1 1 d . . . . .
H27 H 0.506704 0.081272 0.456381 0.034 Uiso 1 1 calc R U . . .
C28 C 0.36130(15) 0.20299(12) 0.39987(7) 0.0259(3) Uani 1 1 d . . . . .
C29 C 0.28665(16) 0.26557(13) 0.46351(8) 0.0315(3) Uani 1 1 d . . . . .
H29 H 0.308623 0.243389 0.514629 0.038 Uiso 1 1 calc R U . . .
C30 C 0.17974(16) 0.36074(14) 0.45202(8) 0.0333(3) Uani 1 1 d . . . . .
H30 H 0.130025 0.404923 0.495214 0.040 Uiso 1 1 calc R U . . .
C31 C 0.14525(16) 0.39156(13) 0.37806(9) 0.0320(3) Uani 1 1 d . . . . .
H31 H 0.071851 0.456762 0.370655 0.038 Uiso 1 1 calc R U . . .
C32 C 0.21784(15) 0.32725(12) 0.31411(8) 0.0263(3) Uani 1 1 d . . . . .
H32 H 0.192562 0.347655 0.263523 0.032 Uiso 1 1 calc R U . . .
C33 C 0.32675(14) 0.23365(11) 0.32476(7) 0.0232(3) Uani 1 1 d . . . . .
C34 C 0.41473(18) -0.01360(12) 0.37628(8) 0.0319(3) Uani 1 1 d . . . . .
H34A H 0.490241 -0.084498 0.375411 0.038 Uiso 1 1 calc R U . . .
H34B H 0.320015 -0.035971 0.413934 0.038 Uiso 1 1 calc R U . . .
C35 C 0.37876(16) 0.01970(11) 0.29290(8) 0.0259(3) Uani 1 1 d . . . . .
H35A H 0.268618 0.009952 0.294524 0.031 Uiso 1 1 calc R U . . .
H35B H 0.439060 -0.037105 0.256081 0.031 Uiso 1 1 calc R U . . .
C36 C 0.41796(15) 0.15471(11) 0.26163(7) 0.0228(3) Uani 1 1 d . . . . .
C37 C 0.37824(15) 0.18927(12) 0.18030(7) 0.0253(3) Uani 1 1 d . . . . .
H37A H 0.415324 0.271369 0.161000 0.030 Uiso 1 1 calc R U . . .
H37B H 0.265148 0.195489 0.186280 0.030 Uiso 1 1 calc R U . . .
C38 C 0.44396(16) 0.10126(12) 0.11700(7) 0.0270(3) Uani 1 1 d . . . . .
H38A H 0.555433 0.085365 0.115195 0.032 Uiso 1 1 calc R U . . .
H38B H 0.394624 0.022444 0.131106 0.032 Uiso 1 1 calc R U . . .
C39 C 0.41703(15) 0.15441(12) 0.03585(7) 0.0256(3) Uani 1 1 d . . . . .
H39A H 0.466155 0.233384 0.022343 0.031 Uiso 1 1 calc R U . . .
H39B H 0.467181 0.098229 -0.003968 0.031 Uiso 1 1 calc R U . . .
C40 C 0.16830(19) 0.06663(14) 0.03890(10) 0.0395(4) Uani 1 1 d . . . . .
H40A H 0.072018 0.088790 0.020380 0.059 Uiso 1 1 calc R U . . .
H40B H 0.145674 0.033991 0.094371 0.059 Uiso 1 1 calc R U . . .
H40C H 0.227860 0.004464 0.006985 0.059 Uiso 1 1 calc R U . . .
C41 C 0.18456(15) 0.28859(12) 0.02770(7) 0.0251(3) Uani 1 1 d . . . . .

loop_
_atom_site_aniso_label
_atom_site_aniso_U_11
_atom_site_aniso_U_22
_atom_site_aniso_U_33
_atom_site_aniso_U_23
_atom_site_aniso_U_13
_atom_site_aniso_U_12
O1 0.0312(5) 0.0225(5) 0.0501(6) -0.0034(4) -0.0041(4) 0.0017(4)
O2 0.0263(5) 0.0422(6) 0.0329(5) 0.0025(4) -0.0094(4) 0.0036(4)
O3 0.0383(12) 0.0398(12) 0.0438(12) -0.0048(10) -0.0001(10) -0.0110(10)
N1 0.0200(5) 0.0237(5) 0.0250(5) -0.0047(4) -0.0084(4) 0.0004(4)
N2 0.0296(6) 0.0233(5) 0.0293(6) -0.0044(4) -0.0113(4) 0.0003(4)
C1 0.0173(5) 0.0198(6) 0.0223(6) -0.0049(4) -0.0027(4) -0.0002(4)
C2 0.0215(6) 0.0233(6) 0.0247(6) -0.0018(5) -0.0037(5) -0.0009(5)
C3 0.0240(6) 0.0235(6) 0.0323(7) -0.0002(5) -0.0005(5) -0.0058(5)
C4 0.0195(6) 0.0273(6) 0.0377(7) -0.0067(5) -0.0048(5) -0.0059(5)
C5 0.0197(6) 0.0289(6) 0.0289(6) -0.0070(5) -0.0076(5) -0.0011(5)
C6 0.0180(6) 0.0223(6) 0.0215(6) -0.0041(4) -0.0025(4) -0.0003(4)
C7 0.0219(6) 0.0246(6) 0.0218(6) -0.0005(5) -0.0075(5) -0.0026(5)
C8 0.0218(6) 0.0220(6) 0.0227(6) -0.0014(4) -0.0046(5) -0.0067(5)
C9 0.0283(6) 0.0276(6) 0.0227(6) -0.0013(5) -0.0051(5) -0.0092(5)
C10 0.0278(7) 0.0352(7) 0.0241(6) -0.0082(5) 0.0018(5) -0.0111(5)
C11 0.0194(6) 0.0325(7) 0.0340(7) -0.0103(5) -0.0001(5) -0.0055(5)
C12 0.0200(6) 0.0257(6) 0.0285(6) -0.0052(5) -0.0053(5) -0.0050(5)
C13 0.0205(6) 0.0195(5) 0.0218(6) -0.0020(4) -0.0045(4) -0.0050(4)
C14 0.0266(6) 0.0215(6) 0.0265(6) -0.0003(5) -0.0083(5) -0.0007(5)
C15 0.0227(6) 0.0204(6) 0.0246(6) -0.0037(4) -0.0063(5) -0.0030(5)
C16 0.0182(6) 0.0206(6) 0.0207(6) -0.0025(4) -0.0042(4) -0.0021(4)
C17 0.0227(6) 0.0244(6) 0.0223(6) -0.0011(5) -0.0075(5) -0.0035(5)
C18 0.0234(6) 0.0247(6) 0.0224(6) -0.0016(5) -0.0084(5) -0.0032(5)
C19 0.0232(6) 0.0252(6) 0.0263(6) -0.0028(5) -0.0093(5) -0.0031(5)
C20 0.0222(6) 0.0336(7) 0.0331(7) -0.0067(5) -0.0040(5) -0.0041(5)
C21 0.0266(6) 0.0172(5) 0.0276(6) -0.0037(4) -0.0056(5) -0.0014(5)
C22 0.0336(7) 0.0214(6) 0.0302(7) -0.0042(5) -0.0006(5) -0.0033(5)
C23 0.0304(7) 0.0274(7) 0.0491(9) -0.0104(6) 0.0030(6) -0.0058(6)
C24 0.0271(7) 0.0324(7) 0.0576(10) -0.0123(7) -0.0125(7) -0.0023(6)
C25 0.0353(8) 0.0281(7) 0.0414(8) -0.0071(6) -0.0165(6) -0.0006(6)
C26 0.0317(7) 0.0206(6) 0.0289(6) -0.0034(5) -0.0093(5) -0.0022(5)
C27 0.0375(7) 0.0259(6) 0.0234(6) 0.0017(5) -0.0104(5) -0.0068(5)
C28 0.0282(6) 0.0256(6) 0.0239(6) -0.0007(5) -0.0024(5) -0.0108(5)
C29 0.0324(7) 0.0371(7) 0.0249(6) -0.0053(5) 0.0004(5) -0.0137(6)
C30 0.0306(7) 0.0373(8) 0.0307(7) -0.0123(6) 0.0054(5) -0.0105(6)
C31 0.0246(6) 0.0284(7) 0.0412(8) -0.0087(6) 0.0016(6) -0.0041(5)
C32 0.0252(6) 0.0246(6) 0.0292(6) -0.0028(5) -0.0035(5) -0.0058(5)
C33 0.0249(6) 0.0215(6) 0.0232(6) -0.0023(5) -0.0018(5) -0.0077(5)
C34 0.0456(8) 0.0236(6) 0.0281(7) 0.0039(5) -0.0108(6) -0.0093(6)
C35 0.0313(7) 0.0200(6) 0.0277(6) -0.0017(5) -0.0080(5) -0.0048(5)
C36 0.0270(6) 0.0201(6) 0.0216(6) -0.0012(4) -0.0050(5) -0.0028(5)
C37 0.0303(7) 0.0231(6) 0.0226(6) -0.0036(5) -0.0061(5) 0.0029(5)
C38 0.0328(7) 0.0243(6) 0.0250(6) -0.0048(5) -0.0094(5) 0.0058(5)
C39 0.0282(6) 0.0257(6) 0.0230(6) -0.0062(5) -0.0055(5) 0.0055(5)
C40 0.0444(9) 0.0292(7) 0.0489(9) -0.0054(6) -0.0156(7) -0.0081(6)
C41 0.0285(7) 0.0266(6) 0.0202(6) -0.0016(5) -0.0067(5) 0.0020(5)

loop_
_atom_type_symbol
_atom_type_description
_atom_type_scat_dispersion_real
_atom_type_scat_dispersion_imag
_atom_type_scat_source
C C 0.0181 0.0091 'International Tables Vol C Tables 4.2.6.8 and 6.1.1.4'
H H 0.0000 0.0000 'International Tables Vol C Tables 4.2.6.8 and 6.1.1.4'
N N 0.0311 0.0180 'International Tables Vol C Tables 4.2.6.8 and 6.1.1.4'
O O 0.0492 0.0322 'International Tables Vol C Tables 4.2.6.8 and 6.1.1.4'

loop_
_geom_angle_atom_site_label_1
_geom_angle_atom_site_label_2
_geom_angle_atom_site_label_3
_geom_angle
H3A O3 H3B 109(4)
C20 N1 C19 114.54(10)
C20 N1 H1A 108.6
C19 N1 H1A 108.6
C20 N1 H1AB 108.6
C19 N1 H1AB 108.6
H1A N1 H1AB 107.6
C41 N2 C40 120.47(12)
C41 N2 C39 121.96(11)
C40 N2 C39 117.31(11)
C2 C1 C6 119.33(11)
C2 C1 C16 126.87(11)
C6 C1 C16 113.81(10)
C1 C2 C3 119.82(12)
C1 C2 H2 120.1
C3 C2 H2 120.1
C4 C3 C2 120.54(12)
C4 C3 H3 119.7
C2 C3 H3 119.7
C3 C4 C5 119.92(12)
C3 C4 H4 120.0
C5 C4 H4 120.0
C6 C5 C4 119.81(12)
C6 C5 H5 120.1
C4 C5 H5 120.1
C5 C6 C1 120.54(11)
C5 C6 C7 125.81(11)
C1 C6 C7 113.64(10)
C8 C7 C6 106.20(10)
C8 C7 C14 107.10(10)
C6 C7 C14 106.82(10)
C8 C7 H7 112.1
C6 C7 H7 112.1
C14 C7 H7 112.1
C9 C8 C13 120.82(12)
C9 C8 C7 125.35(11)
C13 C8 C7 113.81(10)
C10 C9 C8 119.66(12)
C10 C9 H9 120.2
C8 C9 H9 120.2
C9 C10 C11 119.90(12)
C9 C10 H10 120.0
C11 C10 H10 120.0
C10 C11 C12 120.49(12)
C10 C11 H11 119.8
C12 C11 H11 119.8
C13 C12 C11 119.85(12)
C13 C12 H12 120.1
C11 C12 H12 120.1
C12 C13 C8 119.23(11)
C12 C13 C16 126.96(11)
C8 C13 C16 113.77(10)
C15 C14 C7 109.45(10)
C15 C14 H14A 109.8
C7 C14 H14A 109.8
C15 C14 H14B 109.8
C7 C14 H14B 109.8
H14A C14 H14B 108.2
C14 C15 C16 111.36(9)
C14 C15 H15A 109.4
C16 C15 H15A 109.4
C14 C15 H15B 109.4
C16 C15 H15B 109.4
H15A C15 H15B 108.0
C1 C16 C17 113.10(10)
C1 C16 C13 104.84(9)
C17 C16 C13 115.06(10)
C1 C16 C15 105.37(9)
C17 C16 C15 111.36(9)
C13 C16 C15 106.35(9)
C16 C17 C18 115.60(10)
C16 C17 H17A 108.4
C18 C17 H17A 108.4
C16 C17 H17B 108.4
C18 C17 H17B 108.4
H17A C17 H17B 107.4
C19 C18 C17 110.48(10)
C19 C18 H18A 109.6
C17 C18 H18A 109.6
C19 C18 H18B 109.6
C17 C18 H18B 109.6
H18A C18 H18B 108.1
N1 C19 C18 113.02(10)
N1 C19 H19A 109.0
C18 C19 H19A 109.0
N1 C19 H19B 109.0
C18 C19 H19B 109.0
H19A C19 H19B 107.8
N1 C20 H20A 109.5
N1 C20 H20B 109.5
H20A C20 H20B 109.5
N1 C20 H20C 109.5
H20A C20 H20C 109.5
H20B C20 H20C 109.5
C22 C21 C26 119.26(12)
C22 C21 C36 127.39(12)
C26 C21 C36 113.35(11)
C21 C22 C23 119.92(13)
C21 C22 H22 120.0
C23 C22 H22 120.0
C24 C23 C22 120.53(14)
C24 C23 H23 119.7
C22 C23 H23 119.7
C23 C24 C25 119.94(13)
C23 C24 H24 120.0
C25 C24 H24 120.0
C26 C25 C24 119.76(14)
C26 C25 H25 120.1
C24 C25 H25 120.1
C25 C26 C21 120.53(13)
C25 C26 C27 125.49(12)
C21 C26 C27 113.98(11)
C26 C27 C28 107.62(10)
C26 C27 C34 106.68(11)
C28 C27 C34 106.50(11)
C26 C27 H27 111.9
C28 C27 H27 111.9
C34 C27 H27 111.9
C29 C28 C33 120.36(13)
C29 C28 C27 125.89(12)
C33 C28 C27 113.74(11)
C30 C29 C28 119.60(13)
C30 C29 H29 120.2
C28 C29 H29 120.2
C31 C30 C29 120.32(12)
C31 C30 H30 119.8
C29 C30 H30 119.8
C30 C31 C32 120.30(13)
C30 C31 H31 119.8
C32 C31 H31 119.8
C33 C32 C31 119.73(13)
C33 C32 H32 120.1
C31 C32 H32 120.1
C32 C33 C28 119.66(12)
C32 C33 C36 126.75(11)
C28 C33 C36 113.59(11)
C35 C34 C27 108.80(10)
C35 C34 H34A 109.9
C27 C34 H34A 109.9
C35 C34 H34B 109.9
C27 C34 H34B 109.9
H34A C34 H34B 108.3
C34 C35 C36 111.48(10)
C34 C35 H35A 109.3
C36 C35 H35A 109.3
C34 C35 H35B 109.3
C36 C35 H35B 109.3
H35A C35 H35B 108.0
C37 C36 C21 114.92(10)
C37 C36 C33 112.77(10)
C21 C36 C33 105.63(10)
C37 C36 C35 111.68(10)
C21 C36 C35 106.03(10)
C33 C36 C35 105.05(10)
C36 C37 C38 115.92(10)
C36 C37 H37A 108.3
C38 C37 H37A 108.3
C36 C37 H37B 108.3
C38 C37 H37B 108.3
H37A C37 H37B 107.4
C39 C38 C37 111.09(10)
C39 C38 H38A 109.4
C37 C38 H38A 109.4
C39 C38 H38B 109.4
C37 C38 H38B 109.4
H38A C38 H38B 108.0
N2 C39 C38 113.36(11)
N2 C39 H39A 108.9
C38 C39 H39A 108.9
N2 C39 H39B 108.9
C38 C39 H39B 108.9
H39A C39 H39B 107.7
N2 C40 H40A 109.5
N2 C40 H40B 109.5
H40A C40 H40B 109.5
N2 C40 H40C 109.5
H40A C40 H40C 109.5
H40B C40 H40C 109.5
O2 C41 O1 124.21(12)
O2 C41 N2 117.66(12)
O1 C41 N2 118.13(12)

loop_
_geom_bond_atom_site_label_1
_geom_bond_atom_site_label_2
_geom_bond_distance
O1 C41 1.2684(17)
O2 C41 1.2627(16)
O3 H3A 0.847(19)
O3 H3B 0.860(19)
N1 C20 1.4779(16)
N1 C19 1.4892(15)
N1 H1A 0.9100
N1 H1AB 0.9100
N2 C41 1.3720(16)
N2 C40 1.4455(18)
N2 C39 1.4515(17)
C1 C2 1.3906(17)
C1 C6 1.4039(17)
C1 C16 1.5273(16)
C2 C3 1.3942(18)
C2 H2 0.9500
C3 C4 1.3836(19)
C3 H3 0.9500
C4 C5 1.3943(19)
C4 H4 0.9500
C5 C6 1.3822(17)
C5 H5 0.9500
C6 C7 1.5139(17)
C7 C8 1.5114(17)
C7 C14 1.5515(17)
C7 H7 1.0000
C8 C9 1.3878(17)
C8 C13 1.3992(17)
C9 C10 1.3870(19)
C9 H9 0.9500
C10 C11 1.389(2)
C10 H10 0.9500
C11 C12 1.3951(18)
C11 H11 0.9500
C12 C13 1.3886(17)
C12 H12 0.9500
C13 C16 1.5324(16)
C14 C15 1.5398(17)
C14 H14A 0.9900
C14 H14B 0.9900
C15 C16 1.5678(16)
C15 H15A 0.9900
C15 H15B 0.9900
C16 C17 1.5280(16)
C17 C18 1.5366(16)
C17 H17A 0.9900
C17 H17B 0.9900
C18 C19 1.5178(17)
C18 H18A 0.9900
C18 H18B 0.9900
C19 H19A 0.9900
C19 H19B 0.9900
C20 H20A 0.9800
C20 H20B 0.9800
C20 H20C 0.9800
C21 C22 1.3875(18)
C21 C26 1.4025(18)
C21 C36 1.5301(18)
C22 C23 1.393(2)
C22 H22 0.9500
C23 C24 1.385(2)
C23 H23 0.9500
C24 C25 1.389(2)
C24 H24 0.9500
C25 C26 1.3870(19)
C25 H25 0.9500
C26 C27 1.5045(19)
C27 C28 1.5110(19)
C27 C34 1.5531(18)
C27 H27 1.0000
C28 C29 1.3881(19)
C28 C33 1.4006(18)
C29 C30 1.388(2)
C29 H29 0.9500
C30 C31 1.382(2)
C30 H30 0.9500
C31 C32 1.3975(19)
C31 H31 0.9500
C32 C33 1.3848(18)
C32 H32 0.9500
C33 C36 1.5312(17)
C34 C35 1.5457(18)
C34 H34A 0.9900
C34 H34B 0.9900
C35 C36 1.5717(17)
C35 H35A 0.9900
C35 H35B 0.9900
C36 C37 1.5266(17)
C37 C38 1.5359(17)
C37 H37A 0.9900
C37 H37B 0.9900
C38 C39 1.5263(17)
C38 H38A 0.9900
C38 H38B 0.9900
C39 H39A 0.9900
C39 H39B 0.9900
C40 H40A 0.9800
C40 H40B 0.9800
C40 H40C 0.9800

loop_
_geom_hbond_atom_site_label_D
_geom_hbond_atom_site_label_H
_geom_hbond_atom_site_label_A
_geom_hbond_distance_DH
_geom_hbond_distance_HA
_geom_hbond_distance_DA
_geom_hbond_angle_DHA
_geom_hbond_site_symmetry_A
_geom_hbond_publ_flag
O3 H3A O1 0.847(19) 1.92(2) 2.739(2) 162(4) 2_665 yes
O3 H3B O1 0.860(19) 1.98(2) 2.832(3) 168(4) . yes
N1 H1A O2 0.91 1.75 2.6503(14) 171.8 2_565 yes
N1 H1AB O1 0.91 1.80 2.7074(14) 179.8 . yes

loop_
_geom_torsion_atom_site_label_1
_geom_torsion_atom_site_label_2
_geom_torsion_atom_site_label_3
_geom_torsion_atom_site_label_4
_geom_torsion
C6 C1 C2 C3 -2.03(18)
C16 C1 C2 C3 178.17(11)
C1 C2 C3 C4 1.39(19)
C2 C3 C4 C5 0.46(19)
C3 C4 C5 C6 -1.65(19)
C4 C5 C6 C1 1.00(18)
C4 C5 C6 C7 -178.74(12)
C2 C1 C6 C5 0.85(17)
C16 C1 C6 C5 -179.33(11)
C2 C1 C6 C7 -179.39(11)
C16 C1 C6 C7 0.44(14)
C5 C6 C7 C8 124.69(13)
C1 C6 C7 C8 -55.06(13)
C5 C6 C7 C14 -121.25(13)
C1 C6 C7 C14 59.00(13)
C6 C7 C8 C9 -124.52(13)
C14 C7 C8 C9 121.61(13)
C6 C7 C8 C13 53.77(13)
C14 C7 C8 C13 -60.10(13)
C13 C8 C9 C10 -1.09(18)
C7 C8 C9 C10 177.08(12)
C8 C9 C10 C11 -1.07(19)
C9 C10 C11 C12 1.81(19)
C10 C11 C12 C13 -0.38(19)
C11 C12 C13 C8 -1.75(18)
C11 C12 C13 C16 -179.04(11)
C9 C8 C13 C12 2.50(18)
C7 C8 C13 C12 -175.87(11)
C9 C8 C13 C16 -179.87(11)
C7 C8 C13 C16 1.77(14)
C8 C7 C14 C15 56.60(13)
C6 C7 C14 C15 -56.85(13)
C7 C14 C15 C16 0.09(14)
C2 C1 C16 C17 0.03(17)
C6 C1 C16 C17 -179.78(10)
C2 C1 C16 C13 -126.08(12)
C6 C1 C16 C13 54.11(12)
C2 C1 C16 C15 121.90(12)
C6 C1 C16 C15 -57.91(12)
C12 C13 C16 C1 121.92(13)
C8 C13 C16 C1 -55.49(12)
C12 C13 C16 C17 -2.97(17)
C8 C13 C16 C17 179.62(10)
C12 C13 C16 C15 -126.76(12)
C8 C13 C16 C15 55.82(13)
C14 C15 C16 C1 55.86(12)
C14 C15 C16 C17 178.85(10)
C14 C15 C16 C13 -55.08(12)
C1 C16 C17 C18 169.38(10)
C13 C16 C17 C18 -70.17(13)
C15 C16 C17 C18 50.94(14)
C16 C17 C18 C19 170.77(10)
C20 N1 C19 C18 63.04(14)
C17 C18 C19 N1 169.20(10)
C26 C21 C22 C23 2.30(19)
C36 C21 C22 C23 -178.42(12)
C21 C22 C23 C24 0.1(2)
C22 C23 C24 C25 -1.7(2)
C23 C24 C25 C26 0.8(2)
C24 C25 C26 C21 1.6(2)
C24 C25 C26 C27 -177.83(13)
C22 C21 C26 C25 -3.13(18)
C36 C21 C26 C25 177.49(11)
C22 C21 C26 C27 176.33(11)
C36 C21 C26 C27 -3.04(15)
C25 C26 C27 C28 127.31(13)
C21 C26 C27 C28 -52.12(14)
C25 C26 C27 C34 -118.72(14)
C21 C26 C27 C34 61.84(14)
C26 C27 C28 C29 -126.95(13)
C34 C27 C28 C29 118.97(14)
C26 C27 C28 C33 53.95(14)
C34 C27 C28 C33 -60.14(14)
C33 C28 C29 C30 -1.41(19)
C27 C28 C29 C30 179.53(12)
C28 C29 C30 C31 1.3(2)
C29 C30 C31 C32 -0.1(2)
C30 C31 C32 C33 -1.13(19)
C31 C32 C33 C28 1.05(18)
C31 C32 C33 C36 -179.50(12)
C29 C28 C33 C32 0.22(18)
C27 C28 C33 C32 179.38(11)
C29 C28 C33 C36 -179.30(11)
C27 C28 C33 C36 -0.14(15)
C26 C27 C34 C35 -56.93(14)
C28 C27 C34 C35 57.79(14)
C27 C34 C35 C36 -0.58(16)
C22 C21 C36 C37 1.40(18)
C26 C21 C36 C37 -179.29(10)
C22 C21 C36 C33 -123.57(13)
C26 C21 C36 C33 55.74(13)
C22 C21 C36 C35 125.26(13)
C26 C21 C36 C35 -55.42(13)
C32 C33 C36 C37 0.32(17)
C28 C33 C36 C37 179.80(10)
C32 C33 C36 C21 126.62(13)
C28 C33 C36 C21 -53.91(13)
C32 C33 C36 C35 -121.53(13)
C28 C33 C36 C35 57.94(13)
C34 C35 C36 C37 -178.33(11)
C34 C35 C36 C21 55.80(13)
C34 C35 C36 C33 -55.76(14)
C21 C36 C37 C38 68.76(14)
C33 C36 C37 C38 -170.09(11)
C35 C36 C37 C38 -52.05(15)
C36 C37 C38 C39 -171.58(11)
C41 N2 C39 C38 107.54(13)
C40 N2 C39 C38 -66.66(15)
C37 C38 C39 N2 -62.64(14)
C40 N2 C41 O2 -0.18(18)
C39 N2 C41 O2 -174.21(11)
C40 N2 C41 O1 179.21(12)
C39 N2 C41 O1 5.19(18)
